data_7064131
loop_
_publ_author_name
'Bazhina, Evgeniya S.'
'Shmelev, Maxim A.'
'Gogoleva, Natalia V.'
'Matiukhina, Anna K.'
'Vasilev, Pavel N.'
'Efimov, Nikolay N.'
'Kiskin, Mikhail A.'
'Eremenko, Igor L.'

_publ_section_title
;
 Novel bimetallic LnIII/VIV (Ln = Gd, Tb, Dy, Er, Yb, Lu) compounds with
 cyclopropane-1,1-dicarboxylate anions and bulky tetrabutylammonium
 cations: synthesis, structure, magnetic properties, and thermal
 decomposition
;
_journal_issue 47
_journal_name_full 'New Journal of Chemistry'
_journal_page_first 20754
_journal_page_last 20767
_journal_paper_doi 10.1039/D5NJ03452C
_journal_volume 49
_journal_year 2025
_chemical_formula_moiety 'Gd H16 O8, 2(C10 H10 O10 V), 0.667(H2 O), C16 H36 N'
_chemical_formula_sum 'C36 H74 Gd N O29 V2'
_chemical_formula_weight 1244.09
_space_group_crystal_system orthorhombic
_space_group_IT_number 52
_space_group_name_Hall '-P 2a 2bc'
_space_group_name_H-M_alt 'P n n a'
_atom_sites_solution_hydrogens mixed
_audit_creation_date 2024-10-02
_audit_creation_method
;
Olex2 1.5
(compiled 2024.02.16 svn.r378c4104 for OlexSys, GUI svn.r6928)
;
_audit_update_record
;
2025-07-14 deposited with the CCDC.	2025-11-06 downloaded from the CCDC.
;
_cell_angle_alpha 90
_cell_angle_beta 90
_cell_angle_gamma 90
_cell_formula_units_Z 4
_cell_length_a 15.8568(8)
_cell_length_b 21.4138(11)
_cell_length_c 15.4243(10)
_cell_measurement_reflns_used 9934
_cell_measurement_temperature 296.15
_cell_measurement_theta_max 30.48
_cell_measurement_theta_min 2.64
_cell_volume 5237.4(5)
_computing_cell_refinement 'SAINT V8.35A (?, 2016)'
_computing_data_reduction 'SAINT V8.35A (?, 2016)'
_computing_molecular_graphics 'Olex2 1.5 (Dolomanov et al., 2009)'
_computing_publication_material 'Olex2 1.5 (Dolomanov et al., 2009)'
_computing_structure_refinement 'XL  (Sheldrick, 2008)'
_diffrn_ambient_temperature 296.15
_diffrn_measured_fraction_theta_full 0.999
_diffrn_measured_fraction_theta_max 0.999
_diffrn_measurement_device_type 'Bruker APEX-II CCD'
_diffrn_measurement_method '\f and \w scans'
_diffrn_radiation_type MoK\a
_diffrn_radiation_wavelength 0.71073
_diffrn_reflns_av_R_equivalents 0.0583
_diffrn_reflns_av_unetI/netI 0.0380
_diffrn_reflns_Laue_measured_fraction_full 0.999
_diffrn_reflns_Laue_measured_fraction_max 0.999
_diffrn_reflns_limit_h_max 17
_diffrn_reflns_limit_h_min -18
_diffrn_reflns_limit_k_max 23
_diffrn_reflns_limit_k_min -25
_diffrn_reflns_limit_l_max 14
_diffrn_reflns_limit_l_min -18
_diffrn_reflns_number 31266
_diffrn_reflns_point_group_measured_fraction_full 0.999
_diffrn_reflns_point_group_measured_fraction_max 0.999
_diffrn_reflns_theta_full 24.712
_diffrn_reflns_theta_max 24.712
_diffrn_reflns_theta_min 1.627
_exptl_absorpt_coefficient_mu 1.690
_exptl_absorpt_correction_T_max 0.7461
_exptl_absorpt_correction_T_min 0.5654
_exptl_absorpt_correction_type multi-scan
_exptl_absorpt_process_details
;
SADABS-2014/5 (Bruker,2014/5) was used for absorption correction.
wR2(int) was 0.1307 before and 0.0724 after correction.
The Ratio of minimum to maximum transmission is 0.7578.
The \l/2 correction factor is 0.00150.
;
_exptl_crystal_colour blue
_exptl_crystal_colour_primary blue
_exptl_crystal_density_diffrn 1.578
_exptl_crystal_description block
_exptl_crystal_F_000 2556
_exptl_crystal_size_max 0.15
_exptl_crystal_size_mid 0.15
_exptl_crystal_size_min 0.05
_refine_diff_density_max 0.955
_refine_diff_density_min -2.030
_refine_diff_density_rms 0.102
_refine_ls_extinction_method none
_refine_ls_goodness_of_fit_ref 1.121
_refine_ls_hydrogen_treatment constr
_refine_ls_matrix_type full
_refine_ls_number_parameters 381
_refine_ls_number_reflns 4465
_refine_ls_number_restraints 30
_refine_ls_restrained_S_all 1.135
_refine_ls_R_factor_all 0.0617
_refine_ls_R_factor_gt 0.0484
_refine_ls_shift/su_max 0.000
_refine_ls_shift/su_mean 0.000
_refine_ls_structure_factor_coef Fsqd
_refine_ls_weighting_details 'w=1/[\s^2^(Fo^2^)+(0.0233P)^2^+33.4521P] where P=(Fo^2^+2Fc^2^)/3'
_refine_ls_weighting_scheme calc
_refine_ls_wR_factor_gt 0.1063
_refine_ls_wR_factor_ref 0.1137
_reflns_Friedel_coverage 0.000
_reflns_number_gt 3560
_reflns_number_total 4465
_reflns_threshold_expression 'I > 2\s(I)'
_cod_data_source_file d5nj03452c2.cif
_cod_data_source_block op1_a
_cod_depositor_comments 'Adding full bibliography for 7064131--7064133.cif.'
_cod_database_code 7064131
_shelx_shelxl_version_number 2014/7
_shelx_space_group_comment
;
The symmetry employed for this shelxl refinement is uniquely defined
by the following loop, which should always be used as a source of
symmetry information in preference to the above space-group names.
They are only intended as comments.
;
_shelx_estimated_absorpt_t_max 0.920
_shelx_estimated_absorpt_t_min 0.786
_olex2_refinement_description
;
1. Fixed Uiso
 At 1.2 times of:
  All C(H,H) groups, All C(H,H,H,H) groups
 At 1.5 times of:
  All C(H,H,H) groups, All O(H,H) groups
2. Restrained distances
 C17B-C18B = C17A-C18A = C17A-C16B = C17B-C16A = C16B-C15 = C16A-C15
 1.5 with sigma of 0.02
 C14A-C13 = C14B-C13
 1.55 with sigma of 0.02
 Gd1-HF \\sim Gd1-HG
 with sigma of 0.02
 Gd1-HD \\sim Gd1-HE
 with sigma of 0.02
 Gd1-HB \\sim Gd1-HC
 with sigma of 0.02
 Gd1-H \\sim Gd1-HA
 with sigma of 0.02
3. Uiso/Uaniso restraints and constraints
Uanis(C18A) \\sim Ueq, Uanis(C18B) \\sim Ueq: with sigma of 0.015 and sigma for
terminal atoms of 0.03
Uanis(C12) \\sim Ueq: with sigma of 0.015 and sigma for terminal atoms of 0.03
Uanis(C16B) = Uanis(C16A)
4. Others
 Sof(O4A)=1-FVAR(1)
 Sof(O4B)=FVAR(1)
 Sof(HR)=Sof(HS)=Sof(C14B)=Sof(H6)=Sof(H7)=Sof(H8)=1-FVAR(2)
 Sof(HP)=Sof(HQ)=Sof(C14A)=Sof(HV)=Sof(HW)=Sof(HX)=FVAR(2)
 Sof(HJ)=Sof(HK)=Sof(C16B)=Sof(HY)=Sof(HZ)=Sof(C17A)=Sof(H1)=Sof(H2)=Sof(C18A)=
 Sof(H3)=Sof(H4)=Sof(H5)=1-FVAR(3)
 Sof(HL)=Sof(HM)=Sof(C16A)=Sof(H9)=Sof(H10)=Sof(C17B)=Sof(H11)=Sof(H12)=
 Sof(C18B)=Sof(H13)=Sof(H14)=Sof(H15)=FVAR(3)
 Sof(C10A)=Sof(H10A)=Sof(H10B)=Sof(C9A)=Sof(H9AA)=Sof(H9AB)=1-FVAR(4)
 Sof(C10B)=Sof(H10C)=Sof(H10D)=Sof(C9B)=Sof(H9BA)=Sof(H9BB)=FVAR(4)
 Fixed Sof: O1S(0.333333) HH(0.333333) HI(0.333333) V1B(0.666667)
 H2A(0.333333) H2B(0.333333) V1A(0.333333) H1A(0.66666) H1B(0.66666)
5.a Riding coordinates:
 O11(H,HA), O14(HB,HC), O13(HD,HE), O12(HF,HG), O2(H2A,H2B), O1(H1A,H1B)
5.b Rotating group:
 O1S(HH,HI)
5.c Secondary CH2 refined with riding coordinates:
 C5(H5A,H5B), C4(H4A,H4B), C15(HJ,HK), C15(HL,HM), C11(HN,HO), C10A(H10A,H10B),
  C9A(H9AA,H9AB), C13(HP,HQ), C13(HR,HS), C12(HT,HU), C16B(HY,HZ), C17A(H1,H2),
 C16A(H9,H10), C17B(H11,H12), C10B(H10C,H10D), C9B(H9BA,H9BB)
5.d Me refined with riding coordinates:
 C18A(H3,H4,H5)
5.e Idealised Me refined as rotating group:
 C14A(HV,HW,HX), C14B(H6,H7,H8), C18B(H13,H14,H15)
;
_olex2_submission_special_instructions 'No special instructions were received'

loop_
_space_group_symop_operation_xyz
'x, y, z'
'-x+1/2, -y, z'
'-x+1/2, y+1/2, -z+1/2'
'x, -y+1/2, -z+1/2'
'-x, -y, -z'
'x-1/2, y, -z'
'x-1/2, -y-1/2, z-1/2'
'-x, y-1/2, z-1/2'

loop_
_atom_site_label
_atom_site_type_symbol
_atom_site_fract_x
_atom_site_fract_y
_atom_site_fract_z
_atom_site_U_iso_or_equiv
_atom_site_adp_type
_atom_site_occupancy
_atom_site_site_symmetry_order
_atom_site_calc_flag
_atom_site_refinement_flags_posn
_atom_site_refinement_flags_adp
_atom_site_refinement_flags_occupancy
_atom_site_disorder_assembly
_atom_site_disorder_group
Gd1 Gd 0.19704(2) 0.7500 0.2500 0.02111(13) Uani 1 2 d DS T P . .
O11 O 0.2511(3) 0.80238(19) 0.3741(3) 0.0314(10) Uani 1 1 d . . . . .
H H 0.2230 0.8170 0.4164 0.047 Uiso 1 1 d DR U . . .
HA H 0.3021 0.8107 0.3863 0.047 Uiso 1 1 d DR U . . .
O14 O 0.3097(2) 0.68466(19) 0.2960(3) 0.0310(10) Uani 1 1 d . . . . .
HB H 0.3510 0.6703 0.2670 0.047 Uiso 1 1 d DR U . . .
HC H 0.3170 0.6703 0.3469 0.047 Uiso 1 1 d DR U . . .
O13 O 0.0830(3) 0.81041(19) 0.3057(3) 0.0318(10) Uani 1 1 d . . . . .
HD H 0.0430 0.8261 0.2762 0.048 Uiso 1 1 d DR U . . .
HE H 0.0725 0.8212 0.3576 0.048 Uiso 1 1 d DR U . . .
O12 O 0.1485(3) 0.8159(2) 0.1351(3) 0.0342(10) Uani 1 1 d . . . . .
HF H 0.0968 0.8151 0.1204 0.051 Uiso 1 1 d DR U . . .
HG H 0.1707 0.8428 0.1016 0.051 Uiso 1 1 d DR U . . .
O10 O 0.4541(3) 0.6387(2) 0.7109(3) 0.0528(14) Uani 1 1 d . . . . .
O6 O 0.6628(3) 0.8484(2) 0.4919(3) 0.0501(14) Uani 1 1 d . . . . .
O8 O 0.2488(3) 0.6287(3) 0.4916(4) 0.0731(19) Uani 1 1 d . . . . .
C3 C 0.5955(4) 0.8261(3) 0.4685(4) 0.0318(14) Uani 1 1 d . . . . .
C8 C 0.4329(4) 0.6546(3) 0.6368(4) 0.0358(15) Uani 1 1 d . . . . .
O4A O 0.4657(19) 0.8349(19) 0.2676(15) 0.054(9) Uani 0.67(8) 1 d . . P A 2
C6 C 0.3164(4) 0.6515(3) 0.5157(5) 0.0433(18) Uani 1 1 d . . . . .
C1 C 0.4795(5) 0.8243(4) 0.3463(5) 0.048(2) Uani 1 1 d . . . . .
C7 C 0.3484(4) 0.6353(3) 0.6043(4) 0.0368(16) Uani 1 1 d . . . . .
C5 C 0.6117(5) 0.8900(4) 0.3299(5) 0.051(2) Uani 1 1 d . . . . .
H5A H 0.5801 0.9128 0.2864 0.061 Uiso 1 1 calc R U . . .
H5B H 0.6516 0.9150 0.3626 0.061 Uiso 1 1 calc R U . . .
C2 C 0.5667(4) 0.8371(3) 0.3775(4) 0.0327(15) Uani 1 1 d . . . . .
C4 C 0.6352(5) 0.8253(4) 0.3102(5) 0.059(2) Uani 1 1 d . . . . .
H4A H 0.6895 0.8107 0.3307 0.071 Uiso 1 1 calc R U . . .
H4B H 0.6180 0.8085 0.2545 0.071 Uiso 1 1 calc R U . . .
O1S O 0.6025(7) 0.9179(5) 0.0531(8) 0.030(3) Uani 0.3333 1 d . . P . .
HH H 0.6513 0.9110 0.0323 0.045 Uiso 0.3333 1 d R U P . .
HI H 0.6118 0.9376 0.0999 0.045 Uiso 0.3333 1 d R U P . .
V1B V 0.44305(11) 0.74685(9) 0.50323(12) 0.0285(4) Uani 0.6667 1 d . . P B 2
O2 O 0.3813(4) 0.7855(3) 0.5677(5) 0.088(2) Uani 1 1 d . . . . .
H2A H 0.4214 0.8021 0.6106 0.132 Uiso 0.3333 1 d R U P B .
H2B H 0.3228 0.8004 0.5710 0.132 Uiso 0.3333 1 d R U P . .
V1A V 0.4754(3) 0.72257(17) 0.4740(2) 0.0311(8) Uani 0.3333 1 d . . P B 1
O1 O 0.5295(3) 0.6879(3) 0.4115(3) 0.0561(14) Uani 1 1 d . . . . .
H1A H 0.5604 0.6491 0.4241 0.084 Uiso 0.6667 1 d R U P B 2
H1B H 0.4901 0.6619 0.3783 0.084 Uiso 0.6667 1 d R U P B 2
O9 O 0.4833(3) 0.6858(2) 0.5877(3) 0.0434(12) Uani 1 1 d . . . . .
O7 O 0.3590(3) 0.6864(2) 0.4653(3) 0.0410(12) Uani 1 1 d . . . . .
O5 O 0.5496(3) 0.7930(2) 0.5198(3) 0.0338(10) Uani 1 1 d . . . . .
O3 O 0.4275(3) 0.7935(2) 0.3943(3) 0.0395(11) Uani 1 1 d . . . . .
O4B O 0.440(2) 0.8604(18) 0.294(3) 0.029(9) Uani 0.33(8) 1 d . . P A 1
N1 N 0.2500 1.0000 0.3486(6) 0.052(2) Uani 1 2 d S T P C .
C15 C 0.3098(6) 1.0382(5) 0.2931(7) 0.084(3) Uani 1 1 d D . . . .
HJ H 0.2745 1.0577 0.2495 0.101 Uiso 0.41(2) 1 calc R U P C 2
HK H 0.3291 1.0718 0.3304 0.101 Uiso 0.41(2) 1 calc R U P C 2
HL H 0.3508 1.0597 0.3291 0.101 Uiso 0.59(2) 1 calc R U P C 1
HM H 0.2790 1.0690 0.2596 0.101 Uiso 0.59(2) 1 calc R U P C 1
C11 C 0.2976(5) 0.9535(3) 0.4043(6) 0.057(2) Uani 1 1 d . . . . .
HN H 0.2571 0.9293 0.4373 0.069 Uiso 1 1 calc R U . C .
HO H 0.3276 0.9249 0.3665 0.069 Uiso 1 1 calc R U . . .
C10A C 0.2833(7) 0.6183(16) 0.6715(7) 0.052(8) Uani 0.74(5) 1 d . . P D 2
H10A H 0.2971 0.6267 0.7316 0.062 Uiso 0.74(5) 1 calc R U P D 2
H10B H 0.2246 0.6250 0.6566 0.062 Uiso 0.74(5) 1 calc R U P D 2
C9A C 0.3255(13) 0.5675(9) 0.6306(18) 0.060(6) Uani 0.74(5) 1 d . . P D 2
H9AA H 0.2936 0.5426 0.5895 0.072 Uiso 0.74(5) 1 calc R U P D 2
H9AB H 0.3663 0.5443 0.6647 0.072 Uiso 0.74(5) 1 calc R U P D 2
C13 C 0.4046(9) 0.9346(5) 0.5224(8) 0.112(4) Uani 1 1 d D . . . .
HP H 0.4102 0.8954 0.4914 0.135 Uiso 0.56(3) 1 calc R U P E 2
HQ H 0.4606 0.9495 0.5369 0.135 Uiso 0.56(3) 1 calc R U P E 2
HR H 0.3682 0.8984 0.5270 0.135 Uiso 0.44(3) 1 calc R U P E 1
HS H 0.4548 0.9215 0.4915 0.135 Uiso 0.44(3) 1 calc R U P E 1
C12 C 0.3595(8) 0.9822(5) 0.4659(8) 0.108(4) Uani 1 1 d . U . . .
HT H 0.3300 1.0116 0.5030 0.130 Uiso 1 1 calc R U . . .
HU H 0.4011 1.0055 0.4330 0.130 Uiso 1 1 calc R U . . .
C14A C 0.3558(15) 0.9255(10) 0.6005(12) 0.092(9) Uani 0.56(3) 1 d D . P E 2
HV H 0.3415 0.9654 0.6250 0.138 Uiso 0.56(3) 1 calc R U P E 2
HW H 0.3883 0.9020 0.6416 0.138 Uiso 0.56(3) 1 calc R U P E 2
HX H 0.3050 0.9031 0.5868 0.138 Uiso 0.56(3) 1 calc R U P E 2
C16B C 0.3862(14) 1.0169(18) 0.246(2) 0.102(7) Uani 0.41(2) 1 d D . P C 2
HY H 0.4117 0.9815 0.2750 0.122 Uiso 0.41(2) 1 calc R U P C 2
HZ H 0.4275 1.0502 0.2420 0.122 Uiso 0.41(2) 1 calc R U P C 2
C17A C 0.3552(19) 0.9991(16) 0.159(2) 0.16(3) Uani 0.41(2) 1 d D . P C 2
H1 H 0.3319 0.9572 0.1611 0.198 Uiso 0.41(2) 1 calc R U P C 2
H2 H 0.3103 1.0273 0.1416 0.198 Uiso 0.41(2) 1 calc R U P C 2
C18A C 0.422(2) 1.001(2) 0.092(3) 0.126(15) Uani 0.41(2) 1 d D U P C 2
H3 H 0.3990 0.9890 0.0371 0.189 Uiso 0.41(2) 1 calc R U P C 2
H4 H 0.4446 1.0424 0.0884 0.189 Uiso 0.41(2) 1 calc R U P C 2
H5 H 0.4663 0.9723 0.1079 0.189 Uiso 0.41(2) 1 calc R U P C 2
C14B C 0.430(2) 0.9518(12) 0.6097(14) 0.112(14) Uani 0.44(3) 1 d D . P E 1
H6 H 0.4731 0.9834 0.6069 0.168 Uiso 0.44(3) 1 calc R U P E 1
H7 H 0.4519 0.9157 0.6391 0.168 Uiso 0.44(3) 1 calc R U P E 1
H8 H 0.3824 0.9678 0.6409 0.168 Uiso 0.44(3) 1 calc R U P E 1
C16A C 0.3534(15) 0.9918(10) 0.2337(15) 0.102(7) Uani 0.59(2) 1 d D . P C 1
H9 H 0.3880 0.9642 0.2687 0.122 Uiso 0.59(2) 1 calc R U P C 1
H10 H 0.3108 0.9664 0.2055 0.122 Uiso 0.59(2) 1 calc R U P C 1
C17B C 0.4073(18) 1.0209(9) 0.1660(13) 0.122(11) Uani 0.59(2) 1 d D . P C 1
H11 H 0.3711 1.0433 0.1260 0.147 Uiso 0.59(2) 1 calc R U P C 1
H12 H 0.4436 1.0514 0.1938 0.147 Uiso 0.59(2) 1 calc R U P C 1
C18B C 0.4605(17) 0.9781(10) 0.1158(16) 0.102(8) Uani 0.59(2) 1 d D U P C 1
H13 H 0.4990 1.0018 0.0808 0.152 Uiso 0.59(2) 1 calc R U P C 1
H14 H 0.4256 0.9528 0.0791 0.152 Uiso 0.59(2) 1 calc R U P C 1
H15 H 0.4917 0.9518 0.1546 0.152 Uiso 0.59(2) 1 calc R U P C 1
C10B C 0.278(3) 0.652(3) 0.676(3) 0.051(12) Uiso 0.26(5) 1 d . . P D 1
H10C H 0.2975 0.6694 0.7309 0.062 Uiso 0.26(5) 1 calc R U P D 1
H10D H 0.2240 0.6672 0.6562 0.062 Uiso 0.26(5) 1 calc R U P D 1
C9B C 0.304(3) 0.587(3) 0.653(3) 0.029(10) Uiso 0.26(5) 1 d . . P D 1
H9BA H 0.3363 0.5643 0.6959 0.035 Uiso 0.26(5) 1 calc R U P D 1
H9BB H 0.2633 0.5621 0.6217 0.035 Uiso 0.26(5) 1 calc R U P D 1

loop_
_atom_site_aniso_label
_atom_site_aniso_U_11
_atom_site_aniso_U_22
_atom_site_aniso_U_33
_atom_site_aniso_U_23
_atom_site_aniso_U_13
_atom_site_aniso_U_12
Gd1 0.0191(2) 0.0277(2) 0.0165(2) -0.00223(18) 0.000 0.000
O11 0.027(2) 0.043(2) 0.024(2) -0.0104(19) 0.0010(18) -0.0048(18)
O14 0.031(2) 0.042(2) 0.020(2) 0.0018(18) 0.0007(18) 0.0082(18)
O13 0.031(2) 0.045(3) 0.019(2) -0.0021(18) -0.0001(18) 0.0091(19)
O12 0.026(2) 0.047(3) 0.029(3) 0.009(2) 0.0014(19) 0.0064(19)
O10 0.050(3) 0.078(4) 0.030(3) 0.024(3) -0.011(2) -0.028(3)
O6 0.040(3) 0.074(3) 0.037(3) 0.028(3) -0.021(2) -0.032(2)
O8 0.051(3) 0.110(5) 0.058(4) 0.040(4) -0.023(3) -0.040(3)
C3 0.033(4) 0.038(4) 0.024(3) 0.009(3) -0.006(3) -0.009(3)
C8 0.036(4) 0.044(4) 0.028(4) 0.011(3) -0.006(3) -0.010(3)
O4A 0.044(9) 0.097(16) 0.022(7) 0.024(9) -0.014(7) -0.031(11)
C6 0.035(4) 0.058(4) 0.036(4) 0.017(3) -0.011(3) -0.017(3)
C1 0.050(4) 0.063(5) 0.033(4) 0.023(4) -0.019(3) -0.034(4)
C7 0.036(4) 0.054(4) 0.021(3) 0.010(3) 0.002(3) -0.013(3)
C5 0.053(5) 0.065(5) 0.034(4) 0.026(4) -0.017(4) -0.034(4)
C2 0.038(4) 0.042(4) 0.018(3) 0.010(3) -0.008(3) -0.022(3)
C4 0.061(5) 0.079(6) 0.036(5) -0.004(4) 0.011(4) -0.026(4)
O1S 0.017(6) 0.026(6) 0.047(8) -0.009(6) 0.010(6) 0.002(5)
V1B 0.0257(9) 0.0352(9) 0.0247(9) 0.0112(9) -0.0074(7) -0.0111(8)
O2 0.090(5) 0.079(5) 0.096(5) -0.005(4) -0.004(4) -0.008(4)
V1A 0.036(2) 0.032(2) 0.026(2) 0.0027(15) -0.0041(17) -0.0089(16)
O1 0.054(3) 0.073(4) 0.042(3) -0.010(3) 0.006(3) -0.003(3)
O9 0.031(2) 0.067(3) 0.032(3) 0.028(2) -0.010(2) -0.017(2)
O7 0.041(3) 0.053(3) 0.029(3) 0.016(2) -0.011(2) -0.019(2)
O5 0.037(2) 0.047(3) 0.018(2) 0.0127(19) -0.0080(19) -0.020(2)
O3 0.036(3) 0.051(3) 0.032(3) 0.016(2) -0.013(2) -0.021(2)
O4B 0.021(11) 0.046(15) 0.021(13) 0.014(10) -0.005(9) -0.005(9)
N1 0.052(5) 0.059(6) 0.045(6) 0.000 0.000 -0.015(4)
C15 0.067(6) 0.104(8) 0.082(7) 0.053(6) 0.009(6) -0.005(6)
C11 0.069(6) 0.039(4) 0.064(6) 0.011(4) 0.003(5) -0.015(4)
C10A 0.024(6) 0.11(2) 0.021(6) 0.011(8) 0.010(4) -0.012(8)
C9A 0.050(9) 0.034(8) 0.095(13) 0.019(9) -0.028(10) -0.014(7)
C13 0.156(12) 0.083(8) 0.098(10) 0.029(7) -0.014(10) 0.029(8)
C12 0.118(8) 0.083(7) 0.123(9) 0.018(6) -0.054(7) 0.000(6)
C14A 0.101(19) 0.102(16) 0.073(15) 0.033(12) 0.006(12) 0.014(13)
C16B 0.052(13) 0.15(2) 0.099(13) 0.063(14) 0.027(12) -0.013(10)
C17A 0.09(2) 0.11(3) 0.30(6) -0.15(4) 0.09(3) -0.06(2)
C18A 0.11(2) 0.14(3) 0.13(3) -0.01(2) 0.03(2) -0.04(2)
C14B 0.10(3) 0.11(2) 0.12(3) 0.07(2) -0.018(19) 0.015(18)
C16A 0.052(13) 0.15(2) 0.099(13) 0.063(14) 0.027(12) -0.013(10)
C17B 0.24(3) 0.076(14) 0.052(13) 0.001(10) 0.043(17) -0.039(17)
C18B 0.130(18) 0.082(13) 0.093(15) 0.025(11) 0.020(14) 0.001(12)

loop_
_atom_type_symbol
_atom_type_description
_atom_type_scat_dispersion_real
_atom_type_scat_dispersion_imag
_atom_type_scat_source
C C 0.0033 0.0016 'International Tables Vol C Tables 4.2.6.8 and 6.1.1.4'
H H 0.0000 0.0000 'International Tables Vol C Tables 4.2.6.8 and 6.1.1.4'
Gd Gd -0.1653 3.9035 'International Tables Vol C Tables 4.2.6.8 and 6.1.1.4'
N N 0.0061 0.0033 'International Tables Vol C Tables 4.2.6.8 and 6.1.1.4'
O O 0.0106 0.0060 'International Tables Vol C Tables 4.2.6.8 and 6.1.1.4'
V V 0.3005 0.5294 'International Tables Vol C Tables 4.2.6.8 and 6.1.1.4'

loop_
_geom_angle_atom_site_label_1
_geom_angle_atom_site_label_2
_geom_angle_atom_site_label_3
_geom_angle
_geom_angle_site_symmetry_1
_geom_angle_site_symmetry_3
_geom_angle_publ_flag
O11 Gd1 O11 137.8(2) . 4_565 ?
O11 Gd1 O14 76.50(14) 4_565 4_565 ?
O11 Gd1 O14 72.06(14) . 4_565 ?
O11 Gd1 O14 72.06(14) 4_565 . ?
O11 Gd1 O14 76.50(14) . . ?
O11 Gd1 O13 74.17(14) . . ?
O11 Gd1 O13 145.03(14) 4_565 . ?
O11 Gd1 O13 145.03(14) . 4_565 ?
O11 Gd1 O13 74.17(14) 4_565 4_565 ?
O11 Gd1 O12 115.69(14) 4_565 4_565 ?
O11 Gd1 O12 78.37(14) 4_565 . ?
O11 Gd1 O12 115.69(14) . . ?
O11 Gd1 O12 78.37(14) . 4_565 ?
O14 Gd1 O14 82.6(2) . 4_565 ?
O14 Gd1 O13 111.01(14) 4_565 . ?
O14 Gd1 O13 141.41(14) . . ?
O14 Gd1 O13 111.00(14) . 4_565 ?
O14 Gd1 O13 141.41(14) 4_565 4_565 ?
O14 Gd1 O12 144.11(14) 4_565 4_565 ?
O14 Gd1 O12 70.95(14) . 4_565 ?
O14 Gd1 O12 144.12(14) . . ?
O14 Gd1 O12 70.95(14) 4_565 . ?
O13 Gd1 O13 81.3(2) . 4_565 ?
O13 Gd1 O12 78.98(14) . 4_565 ?
O13 Gd1 O12 72.70(14) . . ?
O13 Gd1 O12 72.70(14) 4_565 4_565 ?
O13 Gd1 O12 78.98(14) 4_565 . ?
O12 Gd1 O12 142.4(2) 4_565 . ?
Gd1 O11 H 127.1 . . ?
Gd1 O11 HA 128.4 . . ?
H O11 HA 104.5 . . ?
Gd1 O14 HB 129.4 . . ?
Gd1 O14 HC 126.2 . . ?
HB O14 HC 104.5 . . ?
Gd1 O13 HD 125.9 . . ?
Gd1 O13 HE 129.5 . . ?
HD O13 HE 104.5 . . ?
Gd1 O12 HF 119.7 . . ?
Gd1 O12 HG 135.8 . . ?
HF O12 HG 104.5 . . ?
O6 C3 C2 118.8(5) . . ?
O6 C3 O5 121.8(6) . . ?
O5 C3 C2 119.4(5) . . ?
O10 C8 C7 118.5(6) . . ?
O10 C8 O9 121.1(6) . . ?
O9 C8 C7 120.3(5) . . ?
O8 C6 C7 118.5(6) . . ?
O8 C6 O7 120.6(6) . . ?
O7 C6 C7 120.8(6) . . ?
O4A C1 C2 116.1(11) . . ?
O4A C1 O3 122.5(8) . . ?
O3 C1 C2 120.2(6) . . ?
O4B C1 C2 123.3(10) . . ?
O4B C1 O3 110.8(17) . . ?
C8 C7 C6 123.2(5) . . ?
C8 C7 C10A 116.8(7) . . ?
C8 C7 C9A 112.5(7) . . ?
C8 C7 C10B 109.0(17) . . ?
C6 C7 C10A 116.8(7) . . ?
C6 C7 C9A 112.1(9) . . ?
C6 C7 C10B 109.9(17) . . ?
C10A C7 C9A 55.5(8) . . ?
C9B C7 C8 117.2(18) . . ?
C9B C7 C6 118.1(17) . . ?
C9B C7 C10B 58.1(16) . . ?
H5A C5 H5B 114.8 . . ?
C2 C5 H5A 117.6 . . ?
C2 C5 H5B 117.6 . . ?
C4 C5 H5A 117.6 . . ?
C4 C5 H5B 117.6 . . ?
C4 C5 C2 61.2(5) . . ?
C3 C2 C5 115.2(5) . . ?
C3 C2 C4 113.3(6) . . ?
C1 C2 C3 123.9(5) . . ?
C1 C2 C5 114.6(5) . . ?
C1 C2 C4 114.3(6) . . ?
C4 C2 C5 57.4(5) . . ?
C5 C4 C2 61.4(5) . . ?
C5 C4 H4A 117.6 . . ?
C5 C4 H4B 117.6 . . ?
C2 C4 H4A 117.6 . . ?
C2 C4 H4B 117.6 . . ?
H4A C4 H4B 114.7 . . ?
HH O1S HI 104.5 . . ?
O1 V1B H2A 153.1 . . ?
O9 V1B H2A 84.4 . . ?
O9 V1B O1 81.4(2) . . ?
O9 V1B O5 88.18(18) . . ?
O9 V1B O3 161.7(2) . . ?
O7 V1B H2A 120.5 . . ?
O7 V1B O1 82.0(2) . . ?
O7 V1B O9 88.81(19) . . ?
O7 V1B O5 163.1(2) . . ?
O7 V1B O3 89.70(18) . . ?
O5 V1B H2A 75.6 . . ?
O5 V1B O1 81.18(19) . . ?
O3 V1B H2A 111.9 . . ?
O3 V1B O1 80.3(2) . . ?
O3 V1B O5 87.96(17) . . ?
H2A O2 H2B 117.2 . . ?
V1A O2 H2A 101.6 . . ?
V1A O2 H2B 140.9 . . ?
O9 V1A O2 74.3(3) . . ?
O9 V1A O7 87.9(2) . . ?
O9 V1A O5 87.0(2) . . ?
O9 V1A O3 148.5(3) . . ?
O7 V1A O2 72.2(2) . . ?
O7 V1A O5 147.1(3) . . ?
O7 V1A O3 84.7(2) . . ?
O5 V1A O2 75.1(2) . . ?
O5 V1A O3 82.9(2) . . ?
O3 V1A O2 74.3(2) . . ?
V1B O1 H1A 128.8 . . ?
V1B O1 H1B 104.4 . . ?
H1A O1 H1B 86.6 . . ?
C8 O9 V1B 122.4(4) . . ?
C8 O9 V1A 134.9(4) . . ?
C6 O7 V1B 124.7(4) . . ?
C6 O7 V1A 132.5(4) . . ?
C3 O5 V1B 132.8(4) . . ?
C3 O5 V1A 121.3(4) . . ?
C1 O3 V1B 132.0(4) . . ?
C1 O3 V1A 118.4(5) . . ?
C15 N1 C15 111.4(11) 2_575 . ?
C11 N1 C15 106.1(5) 2_575 . ?
C11 N1 C15 111.2(5) 2_575 2_575 ?
C11 N1 C15 111.2(5) . . ?
C11 N1 C15 106.1(5) . 2_575 ?
C11 N1 C11 111.0(9) 2_575 . ?
N1 C15 HJ 105.2 . . ?
N1 C15 HK 105.2 . . ?
N1 C15 HL 110.6 . . ?
N1 C15 HM 110.6 . . ?
N1 C15 C16A 105.7(9) . . ?
HJ C15 HK 105.9 . . ?
HL C15 HM 108.7 . . ?
C16B C15 N1 128.3(16) . . ?
C16B C15 HJ 105.2 . . ?
C16B C15 HK 105.2 . . ?
C16A C15 HL 110.6 . . ?
C16A C15 HM 110.6 . . ?
N1 C11 HN 108.6 . . ?
N1 C11 HO 108.6 . . ?
HN C11 HO 107.6 . . ?
C12 C11 N1 114.6(6) . . ?
C12 C11 HN 108.6 . . ?
C12 C11 HO 108.6 . . ?
C7 C10A H10A 117.4 . . ?
C7 C10A H10B 117.4 . . ?
H10A C10A H10B 114.4 . . ?
C9A C10A C7 63.8(7) . . ?
C9A C10A H10A 117.4 . . ?
C9A C10A H10B 117.4 . . ?
C7 C9A H9AA 117.7 . . ?
C7 C9A H9AB 117.7 . . ?
C10A C9A C7 60.7(7) . . ?
C10A C9A H9AA 117.7 . . ?
C10A C9A H9AB 117.7 . . ?
H9AA C9A H9AB 114.8 . . ?
HP C13 HQ 108.4 . . ?
HR C13 HS 107.0 . . ?
C12 C13 HP 110.0 . . ?
C12 C13 HQ 110.0 . . ?
C12 C13 HR 107.5 . . ?
C12 C13 HS 107.5 . . ?
C14A C13 HP 110.0 . . ?
C14A C13 HQ 110.0 . . ?
C14A C13 C12 108.4(13) . . ?
C14B C13 HR 107.5 . . ?
C14B C13 HS 107.5 . . ?
C14B C13 C12 119.5(13) . . ?
C11 C12 C13 113.4(9) . . ?
C11 C12 HT 108.9 . . ?
C11 C12 HU 108.9 . . ?
C13 C12 HT 108.9 . . ?
C13 C12 HU 108.9 . . ?
HT C12 HU 107.7 . . ?
C13 C14A HV 109.5 . . ?
C13 C14A HW 109.5 . . ?
C13 C14A HX 109.5 . . ?
HV C14A HW 109.5 . . ?
HV C14A HX 109.5 . . ?
HW C14A HX 109.5 . . ?
C15 C16B HY 110.8 . . ?
C15 C16B HZ 110.8 . . ?
C15 C16B C17A 104.8(19) . . ?
HY C16B HZ 108.9 . . ?
C17A C16B HY 110.8 . . ?
C17A C16B HZ 110.8 . . ?
C16B C17A H1 109.1 . . ?
C16B C17A H2 109.1 . . ?
H1 C17A H2 107.8 . . ?
C18A C17A C16B 113(3) . . ?
C18A C17A H1 109.1 . . ?
C18A C17A H2 109.0 . . ?
C17A C18A H3 109.5 . . ?
C17A C18A H4 109.5 . . ?
C17A C18A H5 109.5 . . ?
H3 C18A H4 109.5 . . ?
H3 C18A H5 109.5 . . ?
H4 C18A H5 109.5 . . ?
C13 C14B H6 109.5 . . ?
C13 C14B H7 109.5 . . ?
C13 C14B H8 109.5 . . ?
H6 C14B H7 109.5 . . ?
H6 C14B H8 109.5 . . ?
H7 C14B H8 109.5 . . ?
C15 C16A H9 108.7 . . ?
C15 C16A H10 108.7 . . ?
H9 C16A H10 107.6 . . ?
C17B C16A C15 114.3(16) . . ?
C17B C16A H9 108.7 . . ?
C17B C16A H10 108.7 . . ?
C16A C17B H11 108.3 . . ?
C16A C17B H12 108.3 . . ?
H11 C17B H12 107.4 . . ?
C18B C17B C16A 116.1(17) . . ?
C18B C17B H11 108.3 . . ?
C18B C17B H12 108.3 . . ?
C17B C18B H13 109.5 . . ?
C17B C18B H14 109.5 . . ?
C17B C18B H15 109.5 . . ?
H13 C18B H14 109.5 . . ?
H13 C18B H15 109.5 . . ?
H14 C18B H15 109.5 . . ?
C7 C10B H10C 118.2 . . ?
C7 C10B H10D 118.2 . . ?
H10C C10B H10D 115.4 . . ?
C9B C10B C7 56(2) . . ?
C9B C10B H10C 118.2 . . ?
C9B C10B H10D 118.2 . . ?
C7 C9B C10B 66(3) . . ?
C7 C9B H9BA 117.1 . . ?
C7 C9B H9BB 117.1 . . ?
C10B C9B H9BA 117.1 . . ?
C10B C9B H9BB 117.1 . . ?
H9BA C9B H9BB 114.1 . . ?

loop_
_geom_bond_atom_site_label_1
_geom_bond_atom_site_label_2
_geom_bond_distance
_geom_bond_site_symmetry_2
_geom_bond_publ_flag
Gd1 O11 2.378(4) . ?
Gd1 O11 2.378(4) 4_565 ?
Gd1 O14 2.378(4) . ?
Gd1 O14 2.378(4) 4_565 ?
Gd1 O13 2.384(4) . ?
Gd1 O13 2.384(4) 4_565 ?
Gd1 O12 2.393(4) 4_565 ?
Gd1 O12 2.393(4) . ?
O11 H 0.8502 . ?
O11 HA 0.8495 . ?
O14 HB 0.8502 . ?
O14 HC 0.8501 . ?
O13 HD 0.8499 . ?
O13 HE 0.8499 . ?
O12 HF 0.8500 . ?
O12 HG 0.8502 . ?
O10 C8 1.240(7) . ?
O6 C3 1.223(7) . ?
O8 C6 1.236(8) . ?
C3 C2 1.496(8) . ?
C3 O5 1.288(7) . ?
C8 C7 1.489(9) . ?
C8 O9 1.288(7) . ?
O4A C1 1.254(14) . ?
C6 C7 1.498(9) . ?
C6 O7 1.272(8) . ?
C1 C2 1.490(9) . ?
C1 O3 1.290(8) . ?
C1 O4B 1.29(2) . ?
C7 C10A 1.507(11) . ?
C7 C9A 1.551(14) . ?
C7 C10B 1.61(4) . ?
C7 C9B 1.46(5) . ?
C5 H5A 0.9700 . ?
C5 H5B 0.9700 . ?
C5 C2 1.526(8) . ?
C5 C4 1.465(11) . ?
C2 C4 1.524(10) . ?
C4 H4A 0.9700 . ?
C4 H4B 0.9700 . ?
O1S HH 0.8500 . ?
O1S HI 0.8499 . ?
V1B H2A 2.0633 . ?
V1B O1 2.341(5) . ?
V1B O9 1.952(5) . ?
V1B O7 1.948(5) . ?
V1B O5 1.973(4) . ?
V1B O3 1.970(4) . ?
O2 H2A 0.9832 . ?
O2 H2B 0.9831 . ?
O2 V1A 2.476(8) . ?
V1A O9 1.927(5) . ?
V1A O7 2.006(6) . ?
V1A O5 2.039(5) . ?
V1A O3 2.096(6) . ?
O1 H1A 0.9827 . ?
O1 H1B 0.9826 . ?
N1 C15 1.518(9) . ?
N1 C15 1.517(9) 2_575 ?
N1 C11 1.515(9) 2_575 ?
N1 C11 1.516(9) . ?
C15 HJ 0.9700 . ?
C15 HK 0.9700 . ?
C15 HL 0.9700 . ?
C15 HM 0.9700 . ?
C15 C16B 1.484(18) . ?
C15 C16A 1.519(17) . ?
C11 HN 0.9700 . ?
C11 HO 0.9700 . ?
C11 C12 1.499(13) . ?
C10A H10A 0.9700 . ?
C10A H10B 0.9700 . ?
C10A C9A 1.42(2) . ?
C9A H9AA 0.9700 . ?
C9A H9AB 0.9700 . ?
C13 HP 0.9700 . ?
C13 HQ 0.9700 . ?
C13 HR 0.9700 . ?
C13 HS 0.9700 . ?
C13 C12 1.520(14) . ?
C13 C14A 1.446(15) . ?
C13 C14B 1.455(18) . ?
C12 HT 0.9700 . ?
C12 HU 0.9700 . ?
C14A HV 0.9600 . ?
C14A HW 0.9600 . ?
C14A HX 0.9600 . ?
C16B HY 0.9700 . ?
C16B HZ 0.9700 . ?
C16B C17A 1.485(19) . ?
C17A H1 0.9700 . ?
C17A H2 0.9700 . ?
C17A C18A 1.475(19) . ?
C18A H3 0.9600 . ?
C18A H4 0.9600 . ?
C18A H5 0.9600 . ?
C14B H6 0.9600 . ?
C14B H7 0.9600 . ?
C14B H8 0.9600 . ?
C16A H9 0.9700 . ?
C16A H10 0.9700 . ?
C16A C17B 1.487(17) . ?
C17B H11 0.9700 . ?
C17B H12 0.9700 . ?
C17B C18B 1.466(17) . ?
C18B H13 0.9600 . ?
C18B H14 0.9600 . ?
C18B H15 0.9600 . ?
C10B H10C 0.9700 . ?
C10B H10D 0.9700 . ?
C10B C9B 1.50(4) . ?
C9B H9BA 0.9700 . ?
C9B H9BB 0.9700 . ?

loop_
_geom_torsion_atom_site_label_1
_geom_torsion_atom_site_label_2
_geom_torsion_atom_site_label_3
_geom_torsion_atom_site_label_4
_geom_torsion
_geom_torsion_site_symmetry_1
_geom_torsion_site_symmetry_2
_geom_torsion_site_symmetry_3
_geom_torsion_site_symmetry_4
_geom_torsion_publ_flag
O10 C8 C7 C6 -179.6(7) . . . . ?
O10 C8 C7 C10A 21.2(18) . . . . ?
O10 C8 C7 C9A -40.2(17) . . . . ?
O10 C8 C7 C10B 49(2) . . . . ?
O10 C8 C7 C9B -14(3) . . . . ?
O10 C8 O9 V1B -147.8(6) . . . . ?
O10 C8 O9 V1A -176.7(5) . . . . ?
O6 C3 C2 C1 -166.8(7) . . . . ?
O6 C3 C2 C5 -16.3(10) . . . . ?
O6 C3 C2 C4 47.2(9) . . . . ?
O6 C3 O5 V1B -176.2(5) . . . . ?
O6 C3 O5 V1A -148.7(6) . . . . ?
O8 C6 C7 C8 173.5(7) . . . . ?
O8 C6 C7 C10A -27.3(18) . . . . ?
O8 C6 C7 C9A 34.0(16) . . . . ?
O8 C6 C7 C10B -56(2) . . . . ?
O8 C6 C7 C9B 8(3) . . . . ?
O8 C6 O7 V1B 158.2(6) . . . . ?
O8 C6 O7 V1A -171.1(6) . . . . ?
C3 C2 C4 C5 -106.0(6) . . . . ?
C8 C7 C10A C9A -100.0(10) . . . . ?
C8 C7 C9A C10A 107.9(9) . . . . ?
C8 C7 C10B C9B -111(3) . . . . ?
C8 C7 C9B C10B 96(3) . . . . ?
O4A C1 C2 C3 -179(3) . . . . ?
O4A C1 C2 C5 31(3) . . . . ?
O4A C1 C2 C4 -33(3) . . . . ?
O4A C1 O3 V1B 158(3) . . . . ?
C6 C7 C10A C9A 99.5(12) . . . . ?
C6 C7 C9A C10A -108.1(10) . . . . ?
C6 C7 C10B C9B 111(2) . . . . ?
C6 C7 C9B C10B -97(3) . . . . ?
C1 C2 C4 C5 104.7(6) . . . . ?
C7 C8 O9 V1B 34.1(9) . . . . ?
C7 C8 O9 V1A 5.2(11) . . . . ?
C7 C6 O7 V1B -24.2(10) . . . . ?
C7 C6 O7 V1A 6.5(11) . . . . ?
C2 C3 O5 V1B 3.1(9) . . . . ?
C2 C3 O5 V1A 30.7(8) . . . . ?
C2 C1 O3 V1B -9.3(11) . . . . ?
C2 C1 O3 V1A -33.9(9) . . . . ?
C4 C5 C2 C3 102.6(7) . . . . ?
C4 C5 C2 C1 -104.2(7) . . . . ?
O9 C8 C7 C6 -1.5(11) . . . . ?
O9 C8 C7 C10A -160.6(16) . . . . ?
O9 C8 C7 C9A 137.9(16) . . . . ?
O9 C8 C7 C10B -132(2) . . . . ?
O9 C8 C7 C9B 164(2) . . . . ?
O7 C6 C7 C8 -4.1(11) . . . . ?
O7 C6 C7 C10A 155.0(16) . . . . ?
O7 C6 C7 C9A -143.7(15) . . . . ?
O7 C6 C7 C10B 126(2) . . . . ?
O7 C6 C7 C9B -170(2) . . . . ?
O5 C3 C2 C1 13.9(10) . . . . ?
O5 C3 C2 C5 164.3(6) . . . . ?
O5 C3 C2 C4 -132.1(6) . . . . ?
O3 C1 C2 C3 -10.9(12) . . . . ?
O3 C1 C2 C5 -161.5(7) . . . . ?
O3 C1 C2 C4 134.8(8) . . . . ?
O4B C1 C2 C3 140(3) . . . . ?
O4B C1 C2 C5 -11(4) . . . . ?
O4B C1 C2 C4 -74(4) . . . . ?
O4B C1 O3 V1A 172(3) . . . . ?
N1 C15 C16B C17A 91(3) . . . . ?
N1 C15 C16A C17B 173(2) . . . . ?
N1 C11 C12 C13 178.6(9) . . . . ?
C15 N1 C15 C16B -77.5(18) 2_575 . . . ?
C15 N1 C15 C16A -55.5(12) 2_575 . . . ?
C15 N1 C11 C12 -178.8(9) 2_575 . . . ?
C15 N1 C11 C12 60.0(11) . . . . ?
C15 C16B C17A C18A 157(3) . . . . ?
C15 C16A C17B C18B 171(2) . . . . ?
C11 N1 C15 C16B 161.4(18) 2_575 . . . ?
C11 N1 C15 C16B 41(2) . . . . ?
C11 N1 C15 C16A -176.6(13) 2_575 . . . ?
C11 N1 C15 C16A 62.6(14) . . . . ?
C11 N1 C11 C12 -57.9(8) 2_575 . . . ?
C14A C13 C12 C11 -89.8(17) . . . . ?
C14B C13 C12 C11 -148(2) . . . . ?

loop_
_smtbx_masks_void_nr
_smtbx_masks_void_average_x
_smtbx_masks_void_average_y
_smtbx_masks_void_average_z
_smtbx_masks_void_volume
_smtbx_masks_void_count_electrons
_smtbx_masks_void_content
1 0.101 0.250 0.750 12.6 1.0 ?
2 -0.101 0.750 0.250 12.6 1.0 ?
3 0.195 0.734 0.541 10.1 0.4 ?
4 0.195 0.766 -0.041 10.1 0.3 ?
5 0.250 0.500 0.762 17.4 0.2 ?
6 0.250 0.000 0.738 17.4 0.3 ?
7 0.250 0.000 0.019 6.5 0.5 ?
8 0.250 0.500 0.481 6.5 0.5 ?
9 0.305 0.234 0.959 10.1 0.6 ?
10 0.305 0.266 0.541 10.1 0.5 ?
11 0.399 0.750 0.750 12.6 1.1 ?
12 0.601 0.250 0.250 12.6 1.0 ?
13 0.695 0.734 0.459 10.1 0.3 ?
14 0.695 0.766 0.041 10.1 0.3 ?
15 0.750 0.500 0.238 17.4 0.2 ?
16 0.750 1.000 0.262 17.4 0.1 ?
17 0.750 0.000 -0.019 6.5 0.5 ?
18 0.750 0.500 0.519 6.5 0.5 ?
19 0.805 0.234 0.041 10.1 0.3 ?
20 0.805 0.266 0.459 10.1 0.3 ?
